data_2206465
loop_
_publ_author_name
'Jiang, Guo-Qing'
'Li, Yi-Zhi'
'Wang, Su-Na'
'Li, Fei-Fei'
'Bai, Jun-Feng'

_publ_section_title
;
 Tetra-\m-phenoxyacetato-bis[(acetonitrile)copper(II)](<i>Cu</i>---<i>Cu</i>)
;
_journal_coeditor_code IS6097
_journal_issue 8
_journal_name_full 'Acta Crystallographica Section E'
_journal_page_first m1517
_journal_page_last m1519
_journal_paper_doi 10.1107/S1600536805021197
_journal_volume 61
_journal_year 2005
_chemical_formula_iupac '[Cu2 (C8 H7 O3)4 (C2 H3 N)2]'
_chemical_formula_moiety 'C36 H34 Cu2 N2 O12'
_chemical_formula_sum 'C36 H34 Cu2 N2 O12'
_chemical_formula_weight 813.73
_chemical_name_systematic
;
Tetra-\m-phenoxyacetato-bis[(acetonitrile)copper(II)](Cu---Cu)
;
_space_group_IT_number 15
_symmetry_cell_setting monoclinic
_symmetry_space_group_name_Hall '-C 2yc'
_symmetry_space_group_name_H-M 'C 1 2/c 1'
_atom_sites_solution_hydrogens geom
_atom_sites_solution_primary direct
_atom_sites_solution_secondary difmap
_cell_angle_alpha 90.00
_cell_angle_beta 98.261(4)
_cell_angle_gamma 90.00
_cell_formula_units_Z 4
_cell_length_a 19.064(4)
_cell_length_b 7.6978(16)
_cell_length_c 24.864(5)
_cell_measurement_reflns_used 935
_cell_measurement_temperature 293(2)
_cell_measurement_theta_max 25.55
_cell_measurement_theta_min 2.35
_cell_volume 3611.0(13)
_computing_cell_refinement 'SAINT (Bruker, 2000)'
_computing_data_collection 'SMART (Bruker, 2000)'
_computing_data_reduction SAINT
_computing_molecular_graphics 'SHELXTL (Bruker, 2000)'
_computing_publication_material SHELXTL
_computing_structure_refinement 'SHELXL97 (Sheldrick, 1997)'
_computing_structure_solution 'SHELXS97 (Sheldrick, 1997)'
_diffrn_ambient_temperature 293(2)
_diffrn_measured_fraction_theta_full 0.993
_diffrn_measured_fraction_theta_max 0.993
_diffrn_measurement_device_type 'Bruker SMART APEX CCD area-detector'
_diffrn_measurement_method '\f and \w'
_diffrn_radiation_monochromator graphite
_diffrn_radiation_source 'fine-focus sealed tube'
_diffrn_radiation_type MoK\a
_diffrn_radiation_wavelength 0.71073
_diffrn_reflns_av_R_equivalents 0.0482
_diffrn_reflns_av_sigmaI/netI 0.0737
_diffrn_reflns_limit_h_max 23
_diffrn_reflns_limit_h_min -22
_diffrn_reflns_limit_k_max 9
_diffrn_reflns_limit_k_min -9
_diffrn_reflns_limit_l_max 30
_diffrn_reflns_limit_l_min -24
_diffrn_reflns_number 9410
_diffrn_reflns_theta_full 26.00
_diffrn_reflns_theta_max 26.00
_diffrn_reflns_theta_min 2.16
_diffrn_standards_decay_% 0
_diffrn_standards_number 0
_exptl_absorpt_coefficient_mu 1.243
_exptl_absorpt_correction_T_max 0.79
_exptl_absorpt_correction_T_min 0.75
_exptl_absorpt_correction_type multi-scan
_exptl_absorpt_process_details '(SADABS; Sheldrick, 1996)'
_exptl_crystal_colour blue
_exptl_crystal_density_diffrn 1.497
_exptl_crystal_density_method 'not measured'
_exptl_crystal_description prism
_exptl_crystal_F_000 1672
_exptl_crystal_size_max 0.23
_exptl_crystal_size_mid 0.20
_exptl_crystal_size_min 0.18
_refine_diff_density_max 0.456
_refine_diff_density_min -0.532
_refine_ls_extinction_method none
_refine_ls_goodness_of_fit_ref 1.051
_refine_ls_hydrogen_treatment constr
_refine_ls_matrix_type full
_refine_ls_number_parameters 236
_refine_ls_number_reflns 3544
_refine_ls_number_restraints 0
_refine_ls_restrained_S_all 1.051
_refine_ls_R_factor_all 0.0858
_refine_ls_R_factor_gt 0.0534
_refine_ls_shift/su_max 0.000
_refine_ls_shift/su_mean 0.000
_refine_ls_structure_factor_coef Fsqd
_refine_ls_weighting_details 'calc w = 1/[\s^2^(Fo^2^)+(0.05P)^2^+1.55P] where P = (Fo^2^+2Fc^2^)/3'
_refine_ls_weighting_scheme calc
_refine_ls_wR_factor_gt 0.1071
_refine_ls_wR_factor_ref 0.1144
_reflns_number_gt 2539
_reflns_number_total 3544
_reflns_threshold_expression I>2\s(I)
_cod_data_source_file is6097.cif
_cod_data_source_block I
_cod_original_sg_symbol_H-M 'C 2/c'
_cod_database_code 2206465
_cod_database_fobs_code 2206465

loop_
_symmetry_equiv_pos_as_xyz
'x, y, z'
'-x, y, -z+1/2'
'x+1/2, y+1/2, z'
'-x+1/2, y+1/2, -z+1/2'
'-x, -y, -z'
'x, -y, z-1/2'
'-x+1/2, -y+1/2, -z'
'x+1/2, -y+1/2, z-1/2'

loop_
_atom_site_label
_atom_site_fract_x
_atom_site_fract_y
_atom_site_fract_z
_atom_site_U_iso_or_equiv
_atom_site_adp_type
_atom_site_calc_flag
_atom_site_refinement_flags
_atom_site_occupancy
_atom_site_type_symbol
Cu1 0.81212(2) 0.32945(6) 0.013022(18) 0.03285(15) Uani d . 1 Cu
C1 0.6783(2) 0.0223(6) 0.21818(16) 0.0431(10) Uani d . 1 C
C2 0.6205(2) -0.0779(6) 0.22640(17) 0.0443(10) Uani d . 1 C
H2 0.5960 -0.1420 0.1980 0.053 Uiso calc R 1 H
C3 0.5996(2) -0.0816(6) 0.27735(17) 0.0452(11) Uani d . 1 C
H3 0.5616 -0.1518 0.2831 0.054 Uiso calc R 1 H
C4 0.6333(2) 0.0155(6) 0.31984(17) 0.0439(10) Uani d . 1 C
H4 0.6181 0.0140 0.3538 0.053 Uiso calc R 1 H
C5 0.6893(2) 0.1133(6) 0.31049(17) 0.0437(10) Uani d . 1 C
H5 0.7125 0.1806 0.3386 0.052 Uiso calc R 1 H
C6 0.7132(2) 0.1167(5) 0.26066(15) 0.0389(9) Uani d . 1 C
H6 0.7528 0.1825 0.2559 0.047 Uiso calc R 1 H
C7 0.7515(2) 0.1232(6) 0.15558(17) 0.0449(10) Uani d . 1 C
H7A 0.7958 0.0693 0.1712 0.054 Uiso calc R 1 H
H7B 0.7487 0.2358 0.1726 0.054 Uiso calc R 1 H
C8 0.75154(19) 0.1477(5) 0.09627(15) 0.0332(8) Uani d . 1 C
C9 0.5631(2) 0.5850(6) 0.08775(17) 0.0438(10) Uani d . 1 C
C10 0.4899(2) 0.5655(5) 0.08751(17) 0.0427(10) Uani d . 1 C
H10 0.4583 0.6051 0.0581 0.051 Uiso calc R 1 H
C11 0.4645(2) 0.4866(6) 0.13135(18) 0.0463(11) Uani d . 1 C
H11 0.4161 0.4714 0.1310 0.056 Uiso calc R 1 H
C12 0.5116(2) 0.4313(6) 0.17521(17) 0.0466(11) Uani d . 1 C
H12 0.4945 0.3808 0.2048 0.056 Uiso calc R 1 H
C13 0.5833(2) 0.4498(5) 0.17594(19) 0.0474(11) Uani d . 1 C
H13 0.6147 0.4115 0.2057 0.057 Uiso calc R 1 H
C14 0.6090(2) 0.5260(6) 0.13183(18) 0.0490(11) Uani d . 1 C
H14 0.6576 0.5372 0.1321 0.059 Uiso calc R 1 H
C15 0.6522(2) 0.6853(5) 0.03840(16) 0.0407(10) Uani d . 1 C
H15A 0.6765 0.7317 0.0723 0.049 Uiso calc R 1 H
H15B 0.6568 0.7696 0.0101 0.049 Uiso calc R 1 H
C16 0.6884(2) 0.5191(5) 0.02549(16) 0.0340(8) Uani d . 1 C
C17 0.9669(2) 0.5165(6) 0.05842(16) 0.0433(10) Uani d . 1 C
C18 1.0326(2) 0.5880(6) 0.08238(16) 0.0433(10) Uani d . 1 C
H18A 1.0312 0.6104 0.1202 0.065 Uiso calc R 1 H
H18B 1.0411 0.6947 0.0644 0.065 Uiso calc R 1 H
H18C 1.0701 0.5074 0.0788 0.065 Uiso calc R 1 H
N1 0.91345(16) 0.4579(4) 0.03998(13) 0.0366(7) Uani d . 1 N
O1 0.80321(14) 0.2296(4) 0.08406(10) 0.0423(7) Uani d . 1 O
O2 0.69920(13) 0.0979(4) 0.06349(10) 0.0372(6) Uani d . 1 O
O3 0.69484(13) 0.0197(4) 0.16691(11) 0.0377(6) Uani d . 1 O
O4 0.75506(13) 0.5273(4) 0.03105(12) 0.0450(7) Uani d . 1 O
O5 0.65126(13) 0.3906(3) 0.00956(10) 0.0343(6) Uani d . 1 O
O6 0.58037(14) 0.6658(4) 0.04285(11) 0.0442(7) Uani d . 1 O

loop_
_atom_site_aniso_label
_atom_site_aniso_U_11
_atom_site_aniso_U_22
_atom_site_aniso_U_33
_atom_site_aniso_U_12
_atom_site_aniso_U_13
_atom_site_aniso_U_23
Cu1 0.0295(2) 0.0334(3) 0.0357(3) -0.0055(2) 0.00514(18) 0.0016(2)
C1 0.045(2) 0.047(3) 0.038(2) 0.007(2) 0.0066(19) 0.0188(19)
C2 0.049(3) 0.044(2) 0.043(2) -0.0031(19) 0.014(2) 0.0203(19)
C3 0.049(2) 0.049(3) 0.043(2) 0.007(2) 0.023(2) 0.025(2)
C4 0.044(2) 0.045(3) 0.044(2) 0.020(2) 0.015(2) 0.012(2)
C5 0.047(2) 0.043(3) 0.040(2) 0.0115(19) 0.0032(19) 0.0119(18)
C6 0.036(2) 0.044(2) 0.036(2) 0.0063(18) 0.0043(17) 0.0127(18)
C7 0.047(2) 0.041(3) 0.046(2) -0.0252(19) 0.0022(18) 0.0063(19)
C8 0.0324(19) 0.0247(19) 0.043(2) 0.0009(15) 0.0077(16) 0.0062(16)
C9 0.043(2) 0.045(3) 0.046(2) -0.0020(19) 0.013(2) 0.0120(19)
C10 0.041(2) 0.045(2) 0.046(2) 0.0151(19) 0.0191(19) 0.0140(19)
C11 0.041(2) 0.050(3) 0.054(3) 0.009(2) 0.028(2) 0.011(2)
C12 0.047(3) 0.059(3) 0.039(2) 0.030(2) 0.0254(19) 0.0163(19)
C13 0.045(2) 0.043(3) 0.052(3) 0.012(2) 0.000(2) -0.015(2)
C14 0.047(3) 0.047(3) 0.050(2) 0.005(2) -0.005(2) -0.005(2)
C15 0.052(2) 0.031(2) 0.046(2) 0.0023(18) 0.0292(19) -0.0056(17)
C16 0.038(2) 0.0196(18) 0.044(2) 0.0045(16) 0.0042(17) 0.0020(16)
C17 0.035(2) 0.050(3) 0.040(2) -0.0033(19) -0.0128(17) -0.0111(19)
C18 0.039(2) 0.049(3) 0.043(2) -0.0153(19) 0.0099(18) -0.0269(19)
N1 0.0250(16) 0.044(2) 0.0415(18) -0.0050(14) 0.0076(14) 0.0034(15)
O1 0.0392(15) 0.0535(18) 0.0345(15) -0.0142(13) 0.0068(12) 0.0076(12)
O2 0.0367(15) 0.0422(16) 0.0318(14) -0.0043(12) 0.0019(11) 0.0059(12)
O3 0.0219(12) 0.0430(16) 0.0476(15) -0.0167(11) 0.0022(11) -0.0062(13)
O4 0.0277(14) 0.0358(17) 0.074(2) -0.0099(11) 0.0139(13) -0.0125(14)
O5 0.0272(13) 0.0384(16) 0.0371(14) -0.0058(11) 0.0036(11) -0.0015(11)
O6 0.0405(15) 0.0493(17) 0.0464(16) 0.0138(13) 0.0191(13) 0.0111(14)

loop_
_atom_type_symbol
_atom_type_description
_atom_type_scat_dispersion_real
_atom_type_scat_dispersion_imag
_atom_type_scat_source
C C 0.0033 0.0016 'International Tables Vol C Tables 4.2.6.8 and 6.1.1.4'
H H 0.0000 0.0000 'International Tables Vol C Tables 4.2.6.8 and 6.1.1.4'
N N 0.0061 0.0033 'International Tables Vol C Tables 4.2.6.8 and 6.1.1.4'
O O 0.0106 0.0060 'International Tables Vol C Tables 4.2.6.8 and 6.1.1.4'
Cu Cu 0.3201 1.2651 'International Tables Vol C Tables 4.2.6.8 and 6.1.1.4'

loop_
_geom_angle_atom_site_label_1
_geom_angle_atom_site_label_2
_geom_angle_atom_site_label_3
_geom_angle_site_symmetry_1
_geom_angle_site_symmetry_3
_geom_angle
_geom_angle_publ_flag
O5 Cu1 O1 7_655 . 89.99(12) y
O5 Cu1 O4 7_655 . 167.49(10) y
O1 Cu1 O4 . . 88.61(12) ?
O5 Cu1 O2 7_655 7_655 87.85(11) y
O1 Cu1 O2 . 7_655 167.03(11) y
O4 Cu1 O2 . 7_655 90.74(12) y
O5 Cu1 N1 7_655 . 98.30(11) y
O1 Cu1 N1 . . 95.07(11) y
O4 Cu1 N1 . . 94.21(12) y
O2 Cu1 N1 7_655 . 97.89(11) y
O5 Cu1 Cu1 7_655 7_655 82.72(7) y
O1 Cu1 Cu1 . 7_655 81.34(8) y
O4 Cu1 Cu1 . 7_655 84.78(8) y
O2 Cu1 Cu1 7_655 7_655 85.71(8) y
N1 Cu1 Cu1 . 7_655 176.28(9) y
O3 C1 C6 . . 125.3(4) ?
O3 C1 C2 . . 115.4(4) ?
C6 C1 C2 . . 119.3(4) ?
C3 C2 C1 . . 119.2(4) ?
C3 C2 H2 . . 120.4 ?
C1 C2 H2 . . 120.4 ?
C4 C3 C2 . . 121.9(4) ?
C4 C3 H3 . . 119.1 ?
C2 C3 H3 . . 119.1 ?
C5 C4 C3 . . 117.6(4) ?
C5 C4 H4 . . 121.2 ?
C3 C4 H4 . . 121.2 ?
C4 C5 C6 . . 122.4(4) ?
C4 C5 H5 . . 118.8 ?
C6 C5 H5 . . 118.8 ?
C1 C6 C5 . . 119.6(4) ?
C1 C6 H6 . . 120.2 ?
C5 C6 H6 . . 120.2 ?
O3 C7 C8 . . 112.4(3) ?
O3 C7 H7A . . 109.1 ?
C8 C7 H7A . . 109.1 ?
O3 C7 H7B . . 109.1 ?
C8 C7 H7B . . 109.1 ?
H7A C7 H7B . . 107.9 ?
O1 C8 O2 . . 125.5(4) ?
O1 C8 C7 . . 114.8(3) ?
O2 C8 C7 . . 119.5(3) ?
O6 C9 C14 . . 127.1(4) ?
O6 C9 C10 . . 113.8(4) ?
C14 C9 C10 . . 119.1(4) ?
C11 C10 C9 . . 120.0(4) ?
C11 C10 H10 . . 120.0 ?
C9 C10 H10 . . 120.0 ?
C12 C11 C10 . . 119.7(4) ?
C12 C11 H11 . . 120.2 ?
C10 C11 H11 . . 120.2 ?
C13 C12 C11 . . 120.9(4) ?
C13 C12 H12 . . 119.6 ?
C11 C12 H12 . . 119.6 ?
C12 C13 C14 . . 119.7(4) ?
C12 C13 H13 . . 120.2 ?
C14 C13 H13 . . 120.2 ?
C9 C14 C13 . . 120.7(4) ?
C9 C14 H14 . . 119.6 ?
C13 C14 H14 . . 119.6 ?
O6 C15 C16 . . 114.1(3) ?
O6 C15 H15A . . 108.7 ?
C16 C15 H15A . . 108.7 ?
O6 C15 H15B . . 108.7 ?
C16 C15 H15B . . 108.7 ?
H15A C15 H15B . . 107.6 ?
O5 C16 O4 . . 126.3(3) ?
O5 C16 C15 . . 119.0(3) ?
O4 C16 C15 . . 114.7(3) ?
N1 C17 C18 . . 178.7(5) ?
C17 C18 H18A . . 109.5 ?
C17 C18 H18B . . 109.5 ?
H18A C18 H18B . . 109.5 ?
C17 C18 H18C . . 109.5 ?
H18A C18 H18C . . 109.5 ?
H18B C18 H18C . . 109.5 ?
C17 N1 Cu1 . . 173.7(3) ?
C8 O1 Cu1 . . 126.5(3) ?
C8 O2 Cu1 . 7_655 120.6(2) ?
C1 O3 C7 . . 118.1(3) ?
C16 O4 Cu1 . . 121.3(2) ?
C16 O5 Cu1 . 7_655 124.9(2) ?
C9 O6 C15 . . 118.0(3) ?

loop_
_geom_bond_atom_site_label_1
_geom_bond_atom_site_label_2
_geom_bond_site_symmetry_2
_geom_bond_distance
_geom_bond_publ_flag
Cu1 O5 7_655 1.946(3) y
Cu1 O1 . 1.956(3) y
Cu1 O4 . 1.961(3) y
Cu1 O2 7_655 1.965(3) y
Cu1 N1 . 2.188(3) ?
Cu1 Cu1 7_655 2.6618(10) y
C1 O3 . 1.357(5) ?
C1 C6 . 1.373(6) ?
C1 C2 . 1.384(6) ?
C2 C3 . 1.382(5) ?
C2 H2 . 0.9300 ?
C3 C4 . 1.376(6) ?
C3 H3 . 0.9300 ?
C4 C5 . 1.354(6) ?
C4 H4 . 0.9300 ?
C5 C6 . 1.381(5) ?
C5 H5 . 0.9300 ?
C6 H6 . 0.9300 ?
C7 O3 . 1.403(4) ?
C7 C8 . 1.487(5) ?
C7 H7A . 0.9700 ?
C7 H7B . 0.9700 ?
C8 O1 . 1.244(4) ?
C8 O2 . 1.254(4) ?
C9 O6 . 1.359(4) ?
C9 C14 . 1.377(6) ?
C9 C10 . 1.403(5) ?
C10 C11 . 1.394(5) ?
C10 H10 . 0.9300 ?
C11 C12 . 1.376(6) ?
C11 H11 . 0.9300 ?
C12 C13 . 1.373(6) ?
C12 H12 . 0.9300 ?
C13 C14 . 1.393(6) ?
C13 H13 . 0.9300 ?
C14 H14 . 0.9300 ?
C15 O6 . 1.397(5) ?
C15 C16 . 1.510(5) ?
C15 H15A . 0.9700 ?
C15 H15B . 0.9700 ?
C16 O5 . 1.247(4) ?
C16 O4 . 1.261(4) ?
C17 N1 . 1.148(5) ?
C17 C18 . 1.419(5) ?
C18 H18A . 0.9600 ?
C18 H18B . 0.9600 ?
C18 H18C . 0.9600 ?
O2 Cu1 7_655 1.965(3) ?
O5 Cu1 7_655 1.946(3) ?

loop_
_geom_hbond_atom_site_label_D
_geom_hbond_atom_site_label_H
_geom_hbond_atom_site_label_A
_geom_hbond_site_symmetry_A
_geom_hbond_distance_DH
_geom_hbond_distance_HA
_geom_hbond_distance_DA
_geom_hbond_angle_DHA
_geom_hbond_publ_flag
C15 H15B Cg1 1_545 0.97 2.87 3.61 134 yes
